data_7053693
loop_
_publ_author_name
'Lennartson, Anders'
'H\%akansson, Mikael'
'Jagner, Susan'

_publ_section_title
;
 cis- and trans-Bis(benzoylacetonato)pyridinecopper(ii):
 co-crystallisation of isomers and reversible pyridine loss with retention
 of crystallinity
;
_journal_issue 3
_journal_name_full 'New Journal of Chemistry'
_journal_page_first 344
_journal_page_last 347
_journal_paper_doi 10.1039/b615579k
_journal_volume 31
_journal_year 2007
_chemical_formula_moiety 'C25 H23 Cu N O4'
_chemical_formula_sum 'C25 H23 Cu N O4'
_chemical_formula_weight 464.98
_chemical_name_common 'cis- and trans-bis(benzoylacetonato)pyridinecopper(ii)'
_chemical_name_systematic
;
cis- and trans-bis(benzoylacetonato)pyridinecopper(II)
;
_space_group_IT_number 14
_symmetry_cell_setting monoclinic
_symmetry_space_group_name_Hall '-P 2ybc'
_symmetry_space_group_name_H-M 'P 1 21/c 1'
_atom_sites_solution_hydrogens geom
_atom_sites_solution_primary direct
_atom_sites_solution_secondary difmap
_audit_creation_date 2006-01-10T15:05:30-00:00
_audit_creation_method 'WinGX routine CIF_UPDATE'
_cell_angle_alpha 90
_cell_angle_beta 94.616(4)
_cell_angle_gamma 90
_cell_formula_units_Z 8
_cell_length_a 9.7867(10)
_cell_length_b 28.1721(26)
_cell_length_c 15.7764(16)
_cell_measurement_reflns_used all
_cell_measurement_temperature 100(2)
_cell_measurement_theta_max 25.1
_cell_measurement_theta_min 1.94
_cell_volume 4335.6(7)
_computing_structure_refinement 'SHELXL-97 (Sheldrick, 1997)'
_diffrn_ambient_temperature 100(2)
_diffrn_measured_fraction_theta_full 0.967
_diffrn_measured_fraction_theta_max 0.969
_diffrn_measurement_device_type 'Rigaku R-AXIS IIc image plate system'
_diffrn_radiation_monochromator graphite
_diffrn_radiation_type MoK\a
_diffrn_radiation_wavelength 0.71073
_diffrn_reflns_av_R_equivalents 0.0357
_diffrn_reflns_av_unetI/netI 0.0308
_diffrn_reflns_limit_h_max 11
_diffrn_reflns_limit_h_min -11
_diffrn_reflns_limit_k_max 34
_diffrn_reflns_limit_k_min -34
_diffrn_reflns_limit_l_max 19
_diffrn_reflns_limit_l_min -17
_diffrn_reflns_number 27034
_diffrn_reflns_theta_full 25
_diffrn_reflns_theta_max 25.5
_diffrn_reflns_theta_min 1.94
_exptl_absorpt_coefficient_mu 1.039
_exptl_absorpt_correction_type empirical
_exptl_crystal_colour green
_exptl_crystal_density_diffrn 1.425
_exptl_crystal_density_method 'not measured'
_exptl_crystal_description prism
_exptl_crystal_F_000 1928
_exptl_crystal_size_max 0.20
_exptl_crystal_size_mid 0.20
_exptl_crystal_size_min 0.20
_refine_diff_density_max 0.372
_refine_diff_density_min -0.300
_refine_diff_density_rms 0.053
_refine_ls_extinction_method none
_refine_ls_goodness_of_fit_ref 0.855
_refine_ls_hydrogen_treatment constr
_refine_ls_matrix_type full
_refine_ls_number_parameters 563
_refine_ls_number_reflns 7818
_refine_ls_number_restraints 0
_refine_ls_restrained_S_all 0.855
_refine_ls_R_factor_all 0.0332
_refine_ls_R_factor_gt 0.0300
_refine_ls_shift/su_max 0.002
_refine_ls_shift/su_mean 0
_refine_ls_structure_factor_coef Fsqd
_refine_ls_weighting_details 'calc w=1/[\s^2^(Fo^2^)+(0.0349P)^2^+7.1035P] where P=(Fo^2^+2Fc^2^)/3'
_refine_ls_weighting_scheme calc
_refine_ls_wR_factor_gt 0.0720
_refine_ls_wR_factor_ref 0.0739
_reflns_number_gt 7288
_reflns_number_total 7818
_reflns_threshold_expression >2sigma(I)
_cod_data_source_file b615579ksup1.cif
_cod_data_source_block di(bzac)pycopper(ii)
_cod_original_sg_symbol_H-M P21/c
_cod_database_code 7053693

loop_
_symmetry_equiv_pos_as_xyz
'x, y, z'
'-x, y+1/2, -z+1/2'
'-x, -y, -z'
'x, -y-1/2, z-1/2'

loop_
_atom_site_label
_atom_site_type_symbol
_atom_site_fract_x
_atom_site_fract_y
_atom_site_fract_z
_atom_site_U_iso_or_equiv
_atom_site_adp_type
_atom_site_occupancy
_atom_site_symmetry_multiplicity
_atom_site_calc_flag
_atom_site_refinement_flags
C1 C -0.27346(19) 0.46949(7) 0.80806(12) 0.0167(4) Uani 1 1 d .
H1 H -0.3395 0.482 0.7686 0.02 Uiso 1 1 calc R
C2 C -0.2650(2) 0.48545(7) 0.89163(12) 0.0207(4) Uani 1 1 d .
H2 H -0.3246 0.5089 0.9078 0.025 Uiso 1 1 calc R
C3 C -0.1674(2) 0.46643(7) 0.95123(12) 0.0201(4) Uani 1 1 d .
H3 H -0.1612 0.4774 1.007 0.024 Uiso 1 1 calc R
C4 C -0.0792(2) 0.43103(7) 0.92711(12) 0.0171(4) Uani 1 1 d .
H4 H -0.0152 0.4179 0.9671 0.021 Uiso 1 1 calc R
C5 C -0.08677(19) 0.41537(6) 0.84341(11) 0.0139(4) Uani 1 1 d .
H5 H -0.0272 0.3919 0.8275 0.017 Uiso 1 1 calc R
C6 C -0.18348(18) 0.43472(6) 0.78283(11) 0.0123(3) Uani 1 1 d .
C7 C -0.19109(18) 0.41943(6) 0.69165(11) 0.0112(3) Uani 1 1 d .
C8 C -0.07105(18) 0.40398(6) 0.65699(11) 0.0118(3) Uani 1 1 d .
H8 H 0.0106 0.4058 0.6914 0.014 Uiso 1 1 calc R
C9 C -0.06493(17) 0.38610(6) 0.57497(11) 0.0105(3) Uani 1 1 d .
C10 C 0.07236(18) 0.36993(6) 0.54836(11) 0.0131(3) Uani 1 1 d .
H10A H 0.0737 0.3359 0.5449 0.02 Uiso 1 1 calc R
H10B H 0.1436 0.3804 0.5895 0.02 Uiso 1 1 calc R
H10C H 0.0871 0.3832 0.4938 0.02 Uiso 1 1 calc R
C11 C -0.38569(19) 0.39421(7) 0.23476(12) 0.0168(4) Uani 1 1 d .
H11 H -0.3022 0.3962 0.2671 0.02 Uiso 1 1 calc R
C12 C -0.3882(2) 0.38580(8) 0.14780(12) 0.0214(4) Uani 1 1 d .
H12 H -0.3065 0.3828 0.122 0.026 Uiso 1 1 calc R
C13 C -0.5127(2) 0.38182(7) 0.09943(12) 0.0193(4) Uani 1 1 d .
H13 H -0.5142 0.3761 0.0413 0.023 Uiso 1 1 calc R
C14 C -0.6350(2) 0.38641(7) 0.13781(12) 0.0167(4) Uani 1 1 d .
H14 H -0.7183 0.3833 0.1055 0.02 Uiso 1 1 calc R
C15 C -0.63282(19) 0.39571(6) 0.22459(12) 0.0143(4) Uani 1 1 d .
H15 H -0.7148 0.3993 0.2499 0.017 Uiso 1 1 calc R
C16 C -0.50796(18) 0.39969(6) 0.27381(11) 0.0118(3) Uani 1 1 d .
C17 C -0.50187(18) 0.40995(6) 0.36751(11) 0.0116(3) Uani 1 1 d .
C18 C -0.60522(19) 0.43764(6) 0.39887(11) 0.0142(4) Uani 1 1 d .
H18 H -0.6744 0.4489 0.3602 0.017 Uiso 1 1 calc R
C19 C -0.61118(18) 0.44949(6) 0.48476(11) 0.0122(3) Uani 1 1 d .
C20 C -0.72434(19) 0.48145(7) 0.51088(12) 0.0162(4) Uani 1 1 d .
H20A H -0.7861 0.4634 0.5425 0.024 Uiso 1 1 calc R
H20B H -0.7734 0.4945 0.4611 0.024 Uiso 1 1 calc R
H20C H -0.6854 0.5068 0.5457 0.024 Uiso 1 1 calc R
C21 C -0.3374(2) 0.29399(7) 0.59998(12) 0.0171(4) Uani 1 1 d .
H21 H -0.2451 0.2992 0.5931 0.021 Uiso 1 1 calc R
C22 C -0.3758(2) 0.25044(7) 0.63163(13) 0.0242(4) Uani 1 1 d .
H22 H -0.3109 0.2269 0.6451 0.029 Uiso 1 1 calc R
C23 C -0.5134(2) 0.24277(7) 0.64270(13) 0.0247(4) Uani 1 1 d .
H23 H -0.5424 0.214 0.6638 0.03 Uiso 1 1 calc R
C24 C -0.6066(2) 0.27859(8) 0.62184(13) 0.0228(4) Uani 1 1 d .
H24 H -0.6992 0.2745 0.6293 0.027 Uiso 1 1 calc R
C25 C -0.55944(19) 0.32069(7) 0.58970(12) 0.0178(4) Uani 1 1 d .
H25 H -0.6228 0.3445 0.5749 0.021 Uiso 1 1 calc R
C26 C -0.01959(18) 0.07180(6) 0.67840(11) 0.0129(3) Uani 1 1 d .
H26 H -0.0064 0.0738 0.6208 0.015 Uiso 1 1 calc R
C27 C -0.0416(2) 0.02802(7) 0.71449(12) 0.0167(4) Uani 1 1 d .
H27 H -0.0441 0.0009 0.6809 0.02 Uiso 1 1 calc R
C28 C -0.06014(19) 0.02441(6) 0.80084(12) 0.0161(4) Uani 1 1 d .
H28 H -0.0754 -0.0051 0.8249 0.019 Uiso 1 1 calc R
C29 C -0.05575(19) 0.06504(6) 0.85073(11) 0.0148(4) Uani 1 1 d .
H29 H -0.0672 0.0627 0.9085 0.018 Uiso 1 1 calc R
C30 C -0.03429(18) 0.10922(6) 0.81473(11) 0.0121(3) Uani 1 1 d .
H30 H -0.0315 0.1363 0.8486 0.015 Uiso 1 1 calc R
C31 C -0.01691(17) 0.11317(6) 0.72762(11) 0.0099(3) Uani 1 1 d .
C32 C 0.00310(17) 0.15969(6) 0.68448(11) 0.0103(3) Uani 1 1 d .
C33 C -0.0170(2) 0.20236(6) 0.72668(11) 0.0152(4) Uani 1 1 d .
H33 H -0.0478 0.2007 0.7808 0.018 Uiso 1 1 calc R
C34 C 0.00572(18) 0.24754(6) 0.69364(11) 0.0119(3) Uani 1 1 d .
C35 C -0.0225(2) 0.29046(6) 0.74663(12) 0.0175(4) Uani 1 1 d .
H35A H 0.0438 0.3147 0.7378 0.026 Uiso 1 1 calc R
H35B H -0.0165 0.2818 0.8056 0.026 Uiso 1 1 calc R
H35C H -0.1128 0.3022 0.7302 0.026 Uiso 1 1 calc R
C36 C 0.28494(18) 0.07886(7) 0.40738(12) 0.0157(4) Uani 1 1 d .
H36 H 0.2554 0.0779 0.4619 0.019 Uiso 1 1 calc R
C37 C 0.3297(2) 0.03747(7) 0.37056(13) 0.0189(4) Uani 1 1 d .
H37 H 0.3321 0.0092 0.401 0.023 Uiso 1 1 calc R
C38 C 0.3709(2) 0.03819(7) 0.28827(13) 0.0209(4) Uani 1 1 d .
H38 H 0.3987 0.0103 0.2633 0.025 Uiso 1 1 calc R
C39 C 0.3706(2) 0.08043(8) 0.24361(13) 0.0228(4) Uani 1 1 d .
H39 H 0.399 0.081 0.1888 0.027 Uiso 1 1 calc R
C40 C 0.3278(2) 0.12199(7) 0.28076(12) 0.0186(4) Uani 1 1 d .
H40 H 0.3283 0.1503 0.2505 0.022 Uiso 1 1 calc R
C41 C 0.28393(17) 0.12191(7) 0.36309(11) 0.0126(3) Uani 1 1 d .
C42 C 0.23595(17) 0.16611(6) 0.40461(11) 0.0121(3) Uani 1 1 d .
C43 C 0.27731(19) 0.21052(7) 0.37690(12) 0.0161(4) Uani 1 1 d .
H43 H 0.3346 0.2112 0.3327 0.019 Uiso 1 1 calc R
C44 C 0.23903(18) 0.25428(7) 0.41070(11) 0.0143(4) Uani 1 1 d .
C45 C 0.2934(2) 0.29952(7) 0.37521(13) 0.0202(4) Uani 1 1 d .
H45A H 0.2296 0.3248 0.3821 0.03 Uiso 1 1 calc R
H45B H 0.3055 0.2953 0.3159 0.03 Uiso 1 1 calc R
H45C H 0.38 0.3072 0.4051 0.03 Uiso 1 1 calc R
C46 C -0.2175(2) 0.18582(7) 0.44389(13) 0.0212(4) Uani 1 1 d .
H46 H -0.1987 0.1551 0.4631 0.025 Uiso 1 1 calc R
C47 C -0.3372(2) 0.19432(10) 0.39292(16) 0.0354(5) Uani 1 1 d .
H47 H -0.3971 0.1696 0.3775 0.042 Uiso 1 1 calc R
C48 C -0.3665(2) 0.24015(10) 0.36531(16) 0.0354(6) Uani 1 1 d .
H48 H -0.4458 0.2465 0.3306 0.043 Uiso 1 1 calc R
C49 C -0.2770(2) 0.27624(8) 0.38972(14) 0.0260(5) Uani 1 1 d .
H49 H -0.2954 0.3074 0.3732 0.031 Uiso 1 1 calc R
C50 C -0.1593(2) 0.26477(7) 0.43939(12) 0.0177(4) Uani 1 1 d .
H50 H -0.0981 0.289 0.4552 0.021 Uiso 1 1 calc R
N1 N -0.42695(15) 0.32896(5) 0.57875(9) 0.0131(3) Uani 1 1 d .
N2 N -0.12803(16) 0.22046(6) 0.46628(10) 0.0147(3) Uani 1 1 d .
O1 O -0.30831(13) 0.42257(5) 0.65078(8) 0.0146(3) Uani 1 1 d .
O2 O -0.16700(12) 0.38130(4) 0.51952(7) 0.0123(3) Uani 1 1 d .
O3 O -0.39755(13) 0.39311(4) 0.41200(8) 0.0135(3) Uani 1 1 d .
O4 O -0.52712(13) 0.43514(5) 0.54516(8) 0.0150(3) Uani 1 1 d .
O5 O 0.03789(13) 0.15663(4) 0.60823(8) 0.0142(3) Uani 1 1 d .
O6 O 0.04847(13) 0.25607(4) 0.62094(8) 0.0144(3) Uani 1 1 d .
O7 O 0.15765(13) 0.15936(4) 0.46485(8) 0.0137(3) Uani 1 1 d .
O8 O 0.16140(13) 0.25922(4) 0.47120(8) 0.0150(3) Uani 1 1 d .
Cu1 Cu -0.35554(2) 0.401334(7) 0.534424(12) 0.01023(7) Uani 1 1 d .
Cu2 Cu 0.08209(2) 0.208300(7) 0.534776(13) 0.01069(7) Uani 1 1 d .

loop_
_atom_site_aniso_label
_atom_site_aniso_U_11
_atom_site_aniso_U_22
_atom_site_aniso_U_33
_atom_site_aniso_U_23
_atom_site_aniso_U_13
_atom_site_aniso_U_12
C1 0.0158(9) 0.0201(9) 0.0140(9) 0.0004(7) -0.0006(7) 0.0050(7)
C2 0.0218(10) 0.0230(10) 0.0177(9) -0.0046(8) 0.0037(8) 0.0077(8)
C3 0.0231(10) 0.0269(10) 0.0103(8) -0.0048(8) 0.0015(7) 0.0011(8)
C4 0.0188(9) 0.0198(9) 0.0122(9) 0.0017(7) -0.0016(7) 0.0022(7)
C5 0.0162(9) 0.0129(8) 0.0125(8) 0.0004(7) 0.0008(7) 0.0024(7)
C6 0.0141(8) 0.0123(8) 0.0104(8) -0.0005(7) 0.0012(7) -0.0015(7)
C7 0.0155(9) 0.0077(8) 0.0102(8) 0.0013(6) -0.0005(7) -0.0003(7)
C8 0.0111(8) 0.0117(8) 0.0120(8) 0.0007(7) -0.0021(7) -0.0005(6)
C9 0.0118(8) 0.0078(8) 0.0120(8) 0.0041(6) 0.0012(7) -0.0010(6)
C10 0.0113(8) 0.0130(8) 0.0152(8) -0.0006(7) 0.0016(7) 0.0010(7)
C11 0.0121(9) 0.0231(10) 0.0145(9) -0.0023(7) -0.0029(7) 0.0004(7)
C12 0.0178(10) 0.0317(11) 0.0152(9) -0.0044(8) 0.0041(8) 0.0021(8)
C13 0.0245(10) 0.0225(10) 0.0102(8) -0.0031(7) -0.0024(7) -0.0001(8)
C14 0.0172(9) 0.0172(9) 0.0146(9) 0.0004(7) -0.0048(7) -0.0001(7)
C15 0.0137(9) 0.0155(9) 0.0136(9) 0.0030(7) 0.0001(7) -0.0007(7)
C16 0.0151(9) 0.0097(8) 0.0102(8) 0.0020(6) -0.0009(7) -0.0001(7)
C17 0.0117(8) 0.0117(8) 0.0109(8) 0.0025(7) -0.0011(7) -0.0028(7)
C18 0.0135(8) 0.0167(9) 0.0119(8) 0.0025(7) -0.0017(7) 0.0033(7)
C19 0.0105(8) 0.0119(8) 0.0143(8) 0.0020(7) 0.0015(7) -0.0016(7)
C20 0.0143(9) 0.0165(9) 0.0179(9) 0.0010(7) 0.0027(7) 0.0030(7)
C21 0.0153(9) 0.0214(10) 0.0148(9) 0.0011(7) 0.0019(7) 0.0005(7)
C22 0.0263(11) 0.0207(10) 0.0257(11) 0.0040(8) 0.0030(9) 0.0022(8)
C23 0.0335(12) 0.0184(10) 0.0230(10) -0.0019(8) 0.0083(9) -0.0097(9)
C24 0.0182(10) 0.0293(11) 0.0217(10) -0.0085(8) 0.0072(8) -0.0094(8)
C25 0.0130(9) 0.0223(10) 0.0182(9) -0.0048(8) 0.0014(7) 0.0003(7)
C26 0.0138(8) 0.0156(9) 0.0093(8) -0.0014(7) 0.0018(6) 0.0011(7)
C27 0.0222(10) 0.0118(9) 0.0162(9) -0.0038(7) 0.0020(7) 0.0010(7)
C28 0.0195(9) 0.0116(8) 0.0172(9) 0.0044(7) 0.0023(7) 0.0003(7)
C29 0.0182(9) 0.0157(9) 0.0111(8) 0.0022(7) 0.0038(7) 0.0011(7)
C30 0.0125(8) 0.0122(8) 0.0118(8) -0.0015(7) 0.0020(7) 0.0005(7)
C31 0.0069(8) 0.0125(8) 0.0104(8) 0.0014(7) 0.0008(6) 0.0006(6)
C32 0.0067(8) 0.0137(8) 0.0103(8) 0.0011(7) 0.0002(6) 0.0001(6)
C33 0.0219(10) 0.0144(9) 0.0103(8) 0.0015(7) 0.0076(7) 0.0027(7)
C34 0.0104(8) 0.0136(8) 0.0117(8) 0.0003(7) 0.0004(6) 0.0013(6)
C35 0.0257(10) 0.0133(9) 0.0141(9) 0.0000(7) 0.0050(8) 0.0024(7)
C36 0.0140(9) 0.0203(9) 0.0132(8) -0.0012(7) 0.0041(7) -0.0021(7)
C37 0.0174(9) 0.0162(9) 0.0237(10) -0.0005(8) 0.0054(8) -0.0005(7)
C38 0.0172(9) 0.0210(10) 0.0255(10) -0.0093(8) 0.0071(8) -0.0004(8)
C39 0.0233(10) 0.0290(11) 0.0175(9) -0.0061(8) 0.0108(8) -0.0018(8)
C40 0.0205(10) 0.0215(10) 0.0144(9) 0.0004(8) 0.0058(7) -0.0005(8)
C41 0.0081(8) 0.0190(9) 0.0108(8) -0.0033(7) 0.0009(6) -0.0011(7)
C42 0.0094(8) 0.0177(9) 0.0092(8) -0.0001(7) 0.0000(6) -0.0010(7)
C43 0.0162(9) 0.0194(9) 0.0141(9) 0.0008(7) 0.0092(7) -0.0023(7)
C44 0.0123(8) 0.0186(9) 0.0121(8) 0.0013(7) 0.0023(7) -0.0015(7)
C45 0.0234(10) 0.0178(9) 0.0207(10) 0.0016(8) 0.0107(8) -0.0028(8)
C46 0.0195(10) 0.0201(10) 0.0244(10) -0.0012(8) 0.0052(8) -0.0027(8)
C47 0.0227(11) 0.0441(14) 0.0389(13) -0.0018(11) -0.0010(10) -0.0153(10)
C48 0.0192(11) 0.0533(15) 0.0331(12) 0.0124(11) -0.0024(9) 0.0004(10)
C49 0.0203(10) 0.0328(12) 0.0258(11) 0.0116(9) 0.0074(8) 0.0083(9)
C50 0.0187(9) 0.0181(9) 0.0174(9) 0.0008(7) 0.0072(7) 0.0017(7)
N1 0.0121(7) 0.0175(8) 0.0098(7) -0.0014(6) 0.0017(6) 0.0002(6)
N2 0.0152(8) 0.0162(7) 0.0132(7) -0.0002(6) 0.0047(6) 0.0015(6)
O1 0.0129(6) 0.0201(7) 0.0106(6) -0.0019(5) -0.0005(5) 0.0022(5)
O2 0.0113(6) 0.0164(6) 0.0092(6) -0.0001(5) 0.0011(5) 0.0001(5)
O3 0.0123(6) 0.0185(6) 0.0096(6) 0.0005(5) -0.0007(5) 0.0041(5)
O4 0.0141(6) 0.0214(7) 0.0096(6) 0.0008(5) 0.0018(5) 0.0038(5)
O5 0.0210(7) 0.0128(6) 0.0098(6) -0.0002(5) 0.0067(5) -0.0009(5)
O6 0.0193(6) 0.0125(6) 0.0121(6) 0.0004(5) 0.0058(5) -0.0016(5)
O7 0.0167(6) 0.0149(6) 0.0106(6) 0.0001(5) 0.0068(5) -0.0009(5)
O8 0.0165(6) 0.0146(6) 0.0148(6) 0.0012(5) 0.0075(5) -0.0003(5)
Cu1 0.00912(11) 0.01487(12) 0.00667(11) 0.00031(8) 0.00042(8) 0.00190(8)
Cu2 0.01369(12) 0.01045(11) 0.00867(11) 0.00074(8) 0.00552(8) -0.00055(8)

loop_
_atom_type_symbol
_atom_type_description
_atom_type_scat_dispersion_real
_atom_type_scat_dispersion_imag
_atom_type_scat_source
C C 0.0033 0.0016 'International Tables Vol C Tables 4.2.6.8 and 6.1.1.4'
H H 0 0 'International Tables Vol C Tables 4.2.6.8 and 6.1.1.4'
N N 0.0061 0.0033 'International Tables Vol C Tables 4.2.6.8 and 6.1.1.4'
O O 0.0106 0.006 'International Tables Vol C Tables 4.2.6.8 and 6.1.1.4'
Cu Cu 0.3201 1.2651 'International Tables Vol C Tables 4.2.6.8 and 6.1.1.4'

loop_
_geom_angle_atom_site_label_1
_geom_angle_atom_site_label_2
_geom_angle_atom_site_label_3
_geom_angle
C2 C1 C6 120.46(17)
C2 C1 H1 119.8
C6 C1 H1 119.8
C1 C2 C3 120.10(18)
C1 C2 H2 119.9
C3 C2 H2 119.9
C4 C3 C2 119.86(17)
C4 C3 H3 120.1
C2 C3 H3 120.1
C3 C4 C5 120.05(17)
C3 C4 H4 120
C5 C4 H4 120
C4 C5 C6 120.45(17)
C4 C5 H5 119.8
C6 C5 H5 119.8
C1 C6 C5 119.05(16)
C1 C6 C7 119.46(16)
C5 C6 C7 121.48(16)
O1 C7 C8 124.91(16)
O1 C7 C6 116.08(15)
C8 C7 C6 118.99(16)
C9 C8 C7 124.97(16)
C9 C8 H8 117.5
C7 C8 H8 117.5
O2 C9 C8 125.64(16)
O2 C9 C10 116.15(15)
C8 C9 C10 118.20(15)
C9 C10 H10A 109.5
C9 C10 H10B 109.5
H10A C10 H10B 109.5
C9 C10 H10C 109.5
H10A C10 H10C 109.5
H10B C10 H10C 109.5
C12 C11 C16 120.38(17)
C12 C11 H11 119.8
C16 C11 H11 119.8
C13 C12 C11 120.06(18)
C13 C12 H12 120
C11 C12 H12 120
C14 C13 C12 120.08(17)
C14 C13 H13 120
C12 C13 H13 120
C13 C14 C15 119.99(17)
C13 C14 H14 120
C15 C14 H14 120
C14 C15 C16 120.32(17)
C14 C15 H15 119.8
C16 C15 H15 119.8
C15 C16 C11 119.15(16)
C15 C16 C17 121.69(16)
C11 C16 C17 119.16(16)
O3 C17 C18 125.39(16)
O3 C17 C16 115.73(15)
C18 C17 C16 118.85(15)
C19 C18 C17 124.22(16)
C19 C18 H18 117.9
C17 C18 H18 117.9
O4 C19 C18 124.97(16)
O4 C19 C20 115.39(16)
C18 C19 C20 119.64(16)
C19 C20 H20A 109.5
C19 C20 H20B 109.5
H20A C20 H20B 109.5
C19 C20 H20C 109.5
H20A C20 H20C 109.5
H20B C20 H20C 109.5
N1 C21 C22 123.24(18)
N1 C21 H21 118.4
C22 C21 H21 118.4
C21 C22 C23 118.43(19)
C21 C22 H22 120.8
C23 C22 H22 120.8
C24 C23 C22 119.01(19)
C24 C23 H23 120.5
C22 C23 H23 120.5
C23 C24 C25 118.64(18)
C23 C24 H24 120.7
C25 C24 H24 120.7
N1 C25 C24 123.40(18)
N1 C25 H25 118.3
C24 C25 H25 118.3
C27 C26 C31 120.72(16)
C27 C26 H26 119.6
C31 C26 H26 119.6
C26 C27 C28 120.33(17)
C26 C27 H27 119.8
C28 C27 H27 119.8
C29 C28 C27 119.61(17)
C29 C28 H28 120.2
C27 C28 H28 120.2
C28 C29 C30 120.34(16)
C28 C29 H29 119.8
C30 C29 H29 119.8
C29 C30 C31 120.35(16)
C29 C30 H30 119.8
C31 C30 H30 119.8
C26 C31 C30 118.63(16)
C26 C31 C32 118.30(15)
C30 C31 C32 123.07(16)
O5 C32 C33 124.40(16)
O5 C32 C31 115.03(15)
C33 C32 C31 120.57(15)
C32 C33 C34 124.94(16)
C32 C33 H33 117.5
C34 C33 H33 117.5
O6 C34 C33 125.44(16)
O6 C34 C35 115.83(16)
C33 C34 C35 118.73(16)
C34 C35 H35A 109.5
C34 C35 H35B 109.5
H35A C35 H35B 109.5
C34 C35 H35C 109.5
H35A C35 H35C 109.5
H35B C35 H35C 109.5
C37 C36 C41 120.56(17)
C37 C36 H36 119.7
C41 C36 H36 119.7
C36 C37 C38 120.22(18)
C36 C37 H37 119.9
C38 C37 H37 119.9
C39 C38 C37 119.97(18)
C39 C38 H38 120
C37 C38 H38 120
C38 C39 C40 119.92(18)
C38 C39 H39 120
C40 C39 H39 120
C39 C40 C41 121.02(18)
C39 C40 H40 119.5
C41 C40 H40 119.5
C40 C41 C36 118.30(17)
C40 C41 C42 122.27(17)
C36 C41 C42 119.43(16)
O7 C42 C43 124.79(16)
O7 C42 C41 115.31(15)
C43 C42 C41 119.90(16)
C42 C43 C44 125.05(17)
C42 C43 H43 117.5
C44 C43 H43 117.5
O8 C44 C43 124.94(16)
O8 C44 C45 115.85(16)
C43 C44 C45 119.20(16)
C44 C45 H45A 109.5
C44 C45 H45B 109.5
H45A C45 H45B 109.5
C44 C45 H45C 109.5
H45A C45 H45C 109.5
H45B C45 H45C 109.5
N2 C46 C47 122.1(2)
N2 C46 H46 119
C47 C46 H46 119
C46 C47 C48 119.1(2)
C46 C47 H47 120.4
C48 C47 H47 120.4
C49 C48 C47 119.3(2)
C49 C48 H48 120.3
C47 C48 H48 120.3
C48 C49 C50 118.0(2)
C48 C49 H49 121
C50 C49 H49 121
N2 C50 C49 123.73(19)
N2 C50 H50 118.1
C49 C50 H50 118.1
C21 N1 C25 117.27(17)
C21 N1 Cu1 121.45(12)
C25 N1 Cu1 121.14(13)
C46 N2 C50 117.75(17)
C46 N2 Cu2 124.28(13)
C50 N2 Cu2 117.66(13)
C7 O1 Cu1 126.23(11)
C9 O2 Cu1 125.25(11)
C17 O3 Cu1 126.27(11)
C19 O4 Cu1 126.80(12)
C32 O5 Cu2 127.08(11)
C34 O6 Cu2 125.47(11)
C42 O7 Cu2 126.26(12)
C44 O8 Cu2 126.29(12)
O4 Cu1 O1 84.78(5)
O4 Cu1 O3 91.69(5)
O1 Cu1 O3 168.74(5)
O4 Cu1 O2 167.41(5)
O1 Cu1 O2 92.70(5)
O3 Cu1 O2 88.43(5)
O4 Cu1 N1 97.05(5)
O1 Cu1 N1 92.34(5)
O3 Cu1 N1 98.72(5)
O2 Cu1 N1 95.38(5)
O5 Cu2 O7 85.40(5)
O5 Cu2 O8 169.17(6)
O7 Cu2 O8 92.55(5)
O5 Cu2 O6 92.48(5)
O7 Cu2 O6 166.27(6)
O8 Cu2 O6 86.99(5)
O5 Cu2 N2 99.28(6)
O7 Cu2 N2 101.99(5)
O8 Cu2 N2 91.55(6)
O6 Cu2 N2 91.74(6)

loop_
_geom_bond_atom_site_label_1
_geom_bond_atom_site_label_2
_geom_bond_distance
C1 C2 1.389(3)
C1 C6 1.396(3)
C1 H1 0.93
C2 C3 1.392(3)
C2 H2 0.93
C3 C4 1.392(3)
C3 H3 0.93
C4 C5 1.389(3)
C4 H4 0.93
C5 C6 1.400(3)
C5 H5 0.93
C6 C7 1.498(2)
C7 O1 1.273(2)
C7 C8 1.404(3)
C8 C9 1.394(2)
C8 H8 0.93
C9 O2 1.281(2)
C9 C10 1.510(2)
C10 H10A 0.96
C10 H10B 0.96
C10 H10C 0.96
C11 C12 1.391(3)
C11 C16 1.398(3)
C11 H11 0.93
C12 C13 1.389(3)
C12 H12 0.93
C13 C14 1.391(3)
C13 H13 0.93
C14 C15 1.392(3)
C14 H14 0.93
C15 C16 1.399(3)
C15 H15 0.93
C16 C17 1.503(2)
C17 O3 1.282(2)
C17 C18 1.399(3)
C18 C19 1.401(3)
C18 H18 0.93
C19 O4 1.274(2)
C19 C20 1.510(2)
C20 H20A 0.96
C20 H20B 0.96
C20 H20C 0.96
C21 N1 1.343(2)
C21 C22 1.388(3)
C21 H21 0.93
C22 C23 1.389(3)
C22 H22 0.93
C23 C24 1.382(3)
C23 H23 0.93
C24 C25 1.384(3)
C24 H24 0.93
C25 N1 1.342(2)
C25 H25 0.93
C26 C27 1.383(3)
C26 C31 1.400(2)
C26 H26 0.93
C27 C28 1.392(3)
C27 H27 0.93
C28 C29 1.388(3)
C28 H28 0.93
C29 C30 1.391(3)
C29 H29 0.93
C30 C31 1.403(2)
C30 H30 0.93
C31 C32 1.497(2)
C32 O5 1.279(2)
C32 C33 1.396(2)
C33 C34 1.400(3)
C33 H33 0.93
C34 O6 1.275(2)
C34 C35 1.508(2)
C35 H35A 0.96
C35 H35B 0.96
C35 H35C 0.96
C36 C37 1.389(3)
C36 C41 1.399(3)
C36 H36 0.93
C37 C38 1.390(3)
C37 H37 0.93
C38 C39 1.383(3)
C38 H38 0.93
C39 C40 1.389(3)
C39 H39 0.93
C40 C41 1.400(3)
C40 H40 0.93
C41 C42 1.500(2)
C42 O7 1.282(2)
C42 C43 1.396(3)
C43 C44 1.406(3)
C43 H43 0.93
C44 O8 1.274(2)
C44 C45 1.506(3)
C45 H45A 0.96
C45 H45B 0.96
C45 H45C 0.96
C46 N2 1.339(3)
C46 C47 1.388(3)
C46 H46 0.93
C47 C48 1.385(4)
C47 H47 0.93
C48 C49 1.377(4)
C48 H48 0.93
C49 C50 1.378(3)
C49 H49 0.93
C50 N2 1.346(3)
C50 H50 0.93
N1 Cu1 2.2832(16)
N2 Cu2 2.2707(16)
O1 Cu1 1.9505(12)
O2 Cu1 1.9618(12)
O3 Cu1 1.9558(12)
O4 Cu1 1.9497(13)
O5 Cu2 1.9313(12)
O6 Cu2 1.9595(13)
O7 Cu2 1.9484(12)
O8 Cu2 1.9472(13)
